data_7236182
loop_
_publ_author_name
'Yang, Qing-Yuan'
'Chen, Kai-Jie'
'Schoedel, Alexander'
'Wojtas, Lukasz'
'Perry IV, John J.'
'Zaworotko, Michael J.'

_publ_section_title
;
 Network diversity through two-step crystal engineering of a decorated
 6-connected primary molecular building block
;
_journal_issue 44
_journal_name_full CrystEngComm
_journal_page_first 8578
_journal_paper_doi 10.1039/C6CE01544A
_journal_volume 18
_journal_year 2016
_chemical_formula_moiety '0.17(C612 H708 Cl84 Cr36 Cu36 N132 O216), 5(C3 H7 N O), 1(O)'
_chemical_formula_sum 'C117 H155 Cl14 Cr6 Cu6 N27 O42'
_chemical_formula_weight 3801.21
_space_group_crystal_system trigonal
_space_group_IT_number 167
_space_group_name_Hall '-R 3 2"c'
_space_group_name_H-M_alt 'R -3 c :H'
_atom_sites_solution_hydrogens mixed
_audit_creation_date 2016-08-26
_audit_creation_method
;
Olex2 1.2
(compiled 2016.08.23 svn.r3337 for OlexSys, GUI svn.r5217)
;
_audit_update_record
;
2016-08-30 deposited with the CCDC.
2016-10-04 downloaded from the CCDC.
;
_cell_angle_alpha 90
_cell_angle_beta 90
_cell_angle_gamma 120
_cell_formula_units_Z 6
_cell_length_a 21.6177(6)
_cell_length_b 21.6177(6)
_cell_length_c 61.464(4)
_cell_measurement_reflns_used 3748
_cell_measurement_temperature 100(2)
_cell_measurement_theta_max 62.509
_cell_measurement_theta_min 2.764
_cell_volume 24875.4(19)
_computing_molecular_graphics 'Olex2 (Dolomanov et al., 2009)'
_computing_publication_material 'Olex2 (Dolomanov et al., 2009)'
_computing_structure_refinement 'XL (Sheldrick, 2008)'
_diffrn_ambient_temperature 100.11
_diffrn_measured_fraction_theta_full 0.989
_diffrn_measured_fraction_theta_max 0.989
_diffrn_measurement_device_type 'Bruker D8 Venture Photon CMOS'
_diffrn_radiation_type CuK\a
_diffrn_radiation_wavelength 1.54178
_diffrn_reflns_av_R_equivalents 0.0689
_diffrn_reflns_av_unetI/netI 0.0427
_diffrn_reflns_Laue_measured_fraction_full 0.989
_diffrn_reflns_Laue_measured_fraction_max 0.989
_diffrn_reflns_limit_h_max 24
_diffrn_reflns_limit_h_min -24
_diffrn_reflns_limit_k_max 24
_diffrn_reflns_limit_k_min -21
_diffrn_reflns_limit_l_max 70
_diffrn_reflns_limit_l_min -65
_diffrn_reflns_number 29562
_diffrn_reflns_point_group_measured_fraction_full 0.989
_diffrn_reflns_point_group_measured_fraction_max 0.989
_diffrn_reflns_theta_full 62.509
_diffrn_reflns_theta_max 62.509
_diffrn_reflns_theta_min 2.764
_exptl_absorpt_coefficient_mu 6.658
_exptl_crystal_colour Green
_exptl_crystal_density_diffrn 1.522
_exptl_crystal_description Prism
_exptl_crystal_F_000 11628
_exptl_crystal_size_max 0.2
_exptl_crystal_size_mid 0.2
_exptl_crystal_size_min 0.2
_refine_diff_density_max 0.885
_refine_diff_density_min -0.764
_refine_diff_density_rms 0.109
_refine_ls_extinction_method none
_refine_ls_goodness_of_fit_ref 1.105
_refine_ls_hydrogen_treatment constr
_refine_ls_matrix_type full
_refine_ls_number_parameters 393
_refine_ls_number_reflns 4375
_refine_ls_number_restraints 119
_refine_ls_restrained_S_all 1.099
_refine_ls_R_factor_all 0.0742
_refine_ls_R_factor_gt 0.0634
_refine_ls_shift/su_max 0.001
_refine_ls_shift/su_mean 0.000
_refine_ls_structure_factor_coef Fsqd
_refine_ls_weighting_details 'w=1/[\s^2^(Fo^2^)+(0.0745P)^2^+341.5594P] where P=(Fo^2^+2Fc^2^)/3'
_refine_ls_weighting_scheme calc
_refine_ls_wR_factor_gt 0.1631
_refine_ls_wR_factor_ref 0.1695
_reflns_Friedel_coverage 0.000
_reflns_number_gt 3748
_reflns_number_total 4375
_reflns_threshold_expression 'I > 2\s(I)'
_cod_data_source_file c6ce01544a2.cif
_cod_data_source_block PMBB-2-pcu-1
_cod_original_cell_volume 24875(2)
_cod_original_sg_symbol_H-M 'R -3 c'
_cod_database_code 7236182
_shelx_space_group_comment
;
The symmetry employed for this shelxl refinement is uniquely defined
by the following loop, which should always be used as a source of
symmetry information in preference to the above space-group names.
They are only intended as comments.
;
_shelx_estimated_absorpt_t_max 0.349
_shelx_estimated_absorpt_t_min 0.349
_olex2_refinement_description
;
1. Fixed Uiso
 At 1.2 times of:
  All C(H) groups
 At 1.5 times of:
  All C(H,H,H) groups
2. Restrained distances
 N33-C32
 1.32 with sigma of 0.02
 O31-C32
 1.23 with sigma of 0.02
 O49-C50
 1.23 with sigma of 0.02
 N51-C50
 1.32 with sigma of 0.02
 N51-C53 = N51-C52
 1.45 with sigma of 0.02
 N45-C46 = N45-C47
 1.45 with sigma of 0.02
 N45-C44
 1.32 with sigma of 0.02
 O43-C44
 1.23 with sigma of 0.02
 O31-C36
 1.23 with sigma of 0.02
 N37-C36
 1.32 with sigma of 0.02
 N33-C34 = N33-C35
 1.45 with sigma of 0.02
 O31-C39
 1.23 with sigma of 0.02
 N40-C39
 1.32 with sigma of 0.02
 N40-C41 = N40-C42
 1.45 with sigma of 0.02
 N37-C37 = N37-C38
 1.45 with sigma of 0.02
 N56-C55
 1.32 with sigma of 0.02
 O54-C55
 1.23 with sigma of 0.02
 N56-C57 = N56-C58
 1.45 with sigma of 0.02
 O31-N33
 2.26 with sigma of 0.04
 C32-C35
 2.41 with sigma of 0.04
 O49-N51
 2.26 with sigma of 0.04
 C50-C52
 2.41 with sigma of 0.04
 C50-C53
 2.41 with sigma of 0.04
 C53-C52
 2.47 with sigma of 0.04
 O43-N45
 2.26 with sigma of 0.04
 C44-C47
 2.41 with sigma of 0.04
 C46-C44
 2.41 with sigma of 0.04
 C46-C47
 2.47 with sigma of 0.04
 N37-O31
 2.26 with sigma of 0.04
 C38-C36
 2.41 with sigma of 0.04
 C34-C32
 2.41 with sigma of 0.04
 C34-C35
 2.47 with sigma of 0.04
 N40-O31
 2.26 with sigma of 0.04
 C39-C41
 2.41 with sigma of 0.04
 C39-C42
 2.41 with sigma of 0.04
 C42-C41
 2.47 with sigma of 0.04
 C36-C37
 2.41 with sigma of 0.04
 C38-C37
 2.47 with sigma of 0.04
 O54-N56
 2.26 with sigma of 0.04
 C55-C58
 2.41 with sigma of 0.04
 C57-C55
 2.41 with sigma of 0.04
 C57-C58
 2.47 with sigma of 0.04
3. Restrained planarity
 O49, C50, N51, C52, C53
 with sigma of 0.1
 O43, C44, N45, C46, C47
 with sigma of 0.1
 C32, N33, C34, C35
 with sigma of 0.1
 O31, C39, N40, C41, C42
 with sigma of 0.1
 C36, C37, N37, C38
 with sigma of 0.1
 O54, C55, N56, C57, C58
 with sigma of 0.1
4. Rigid bond restraints
 O31, C32, N33, C34, C35
 with sigma for 1-2 distances of 0.01 and sigma for 1-3 distances of 0.01
 O25, C26, N27, C28, C29
 with sigma for 1-2 distances of 0.01 and sigma for 1-3 distances of 0.01
5. Uiso/Uaniso restraints and constraints
O49 \\sim C50 \\sim N51 \\sim C52 \\sim C53: within 2A with sigma of 0.04 and
sigma for terminal atoms of 0.08
O31 \\sim C39 \\sim N40 \\sim C41 \\sim C42: within 2A with sigma of 0.04 and
sigma for terminal atoms of 0.08
O31 \\sim C36 \\sim C37 \\sim C38: within 2A with sigma of 0.04 and sigma for
terminal atoms of 0.08
O54 \\sim C55 \\sim N56 \\sim C57 \\sim C58: within 2A with sigma of 0.04 and
sigma for terminal atoms of 0.08
O25 \\sim Cl55: within 2A with sigma of 0.04 and sigma for terminal atoms of
0.08
Uiso(C42) = Uiso(C35)
6. Rigid body (RIGU) restrains
 O31, C32, N33, C34, C35
 with sigma for 1-2 distances of 0.004 and sigma for 1-3 distances of 0.004
 O25, C26, N27, C28, C29
 with sigma for 1-2 distances of 0.004 and sigma for 1-3 distances of 0.004
7. Others
 Sof(Cl24)=1-FVAR(1)
 Sof(Cl23)=FVAR(1)
 Fixed Sof: O25(0.66667) C26(0.66667) H26(0.66667) N27(0.66667) C28(0.66667)
 H28A(0.66667) H28B(0.66667) H28C(0.66667) C29(0.66667) H29A(0.66667)
 H29B(0.66667) H29C(0.66667) Cl55(0.33333) C32(0.625) H32(0.625) N33(0.625)
 C34(0.625) H34A(0.625) H34B(0.625) H34C(0.625) C35(0.625) H35A(0.625)
 H35B(0.625) H35C(0.625) C36(0.25) H36(0.25) C37(0.25) H37A(0.25) H37B(0.25)
 H37C(0.25) N37(0.25) C38(0.25) H38A(0.25) H38B(0.25) H38C(0.25) C39(0.125)
 H39(0.125) N40(0.125) C41(0.125) H41A(0.125) H41B(0.125) H41C(0.125)
 C42(0.125) H42A(0.125) H42B(0.125) H42C(0.125) O49(0.33333) C50(0.33333)
 H50(0.33333) N51(0.33333) C52(0.33333) H52A(0.33333) H52B(0.33333)
 H52C(0.33333) C53(0.33333) H53A(0.33333) H53B(0.33333) H53C(0.33333)
 O54(0.16666) C55(0.16667) H55(0.16667) N56(0.16667) C57(0.16667) H57A(0.16667)
 H57B(0.16667) H57C(0.16667) C58(0.16667) H58A(0.16667) H58B(0.16667)
 H58C(0.16667) O43(0.33333) C44(0.33333) H44(0.33333) N45(0.33333) C46(0.33333)
 H46A(0.33333) H46B(0.33333) H46C(0.33333) C47(0.33333) H47A(0.33333)
 H47B(0.33333) H47C(0.33333) O48(0.16667)
8.a Riding coordinates:
 C37(H37A,H37B,H37C), C42(H42A,H42B,H42C)
8.b Me refined with riding coordinates:
 C34(H34A,H34B,H34C), C57(H57A,H57B,H57C), C58(H58A,H58B,H58C)
8.c Aromatic/amide H refined with riding coordinates:
 C8(H8), C10(H10), C11(H11), C12(H12), C17(H17), C19(H19), C20(H20), C21(H21),
 C26(H26), C32(H32), C36(H36), C39(H39), C50(H50), C55(H55), C44(H44)
8.d Idealised Me refined as rotating group:
 C28(H28A,H28B,H28C), C29(H29A,H29B,H29C), C35(H35A,H35B,H35C), C38(H38A,H38B,
 H38C), C41(H41A,H41B,H41C), C52(H52A,H52B,H52C), C53(H53A,H53B,H53C), C46(H46A,
 H46B,H46C), C47(H47A,H47B,H47C)
;
_shelx_shelxl_version_number 2014/7
_olex2_submission_special_instructions 'No special instructions were received'

loop_
_space_group_symop_operation_xyz
'x, y, z'
'-y, x-y, z'
'-x+y, -x, z'
'y, x, -z+1/2'
'x-y, -y, -z+1/2'
'-x, -x+y, -z+1/2'
'x+2/3, y+1/3, z+1/3'
'-y+2/3, x-y+1/3, z+1/3'
'-x+y+2/3, -x+1/3, z+1/3'
'y+2/3, x+1/3, -z+5/6'
'x-y+2/3, -y+1/3, -z+5/6'
'-x+2/3, -x+y+1/3, -z+5/6'
'x+1/3, y+2/3, z+2/3'
'-y+1/3, x-y+2/3, z+2/3'
'-x+y+1/3, -x+2/3, z+2/3'
'y+1/3, x+2/3, -z+7/6'
'x-y+1/3, -y+2/3, -z+7/6'
'-x+1/3, -x+y+2/3, -z+7/6'
'-x, -y, -z'
'y, -x+y, -z'
'x-y, x, -z'
'-y, -x, z-1/2'
'-x+y, y, z-1/2'
'x, x-y, z-1/2'
'-x+2/3, -y+1/3, -z+1/3'
'y+2/3, -x+y+1/3, -z+1/3'
'x-y+2/3, x+1/3, -z+1/3'
'-y+2/3, -x+1/3, z-1/6'
'-x+y+2/3, y+1/3, z-1/6'
'x+2/3, x-y+1/3, z-1/6'
'-x+1/3, -y+2/3, -z+2/3'
'y+1/3, -x+y+2/3, -z+2/3'
'x-y+1/3, x+2/3, -z+2/3'
'-y+1/3, -x+2/3, z+1/6'
'-x+y+1/3, y+2/3, z+1/6'
'x+1/3, x-y+2/3, z+1/6'

loop_
_atom_site_label
_atom_site_type_symbol
_atom_site_fract_x
_atom_site_fract_y
_atom_site_fract_z
_atom_site_U_iso_or_equiv
_atom_site_adp_type
_atom_site_occupancy
_atom_site_site_symmetry_order
_atom_site_calc_flag
_atom_site_refinement_flags_posn
_atom_site_refinement_flags_adp
_atom_site_refinement_flags_occupancy
_atom_site_disorder_assembly
_atom_site_disorder_group
Cr1 Cr 1.41651(4) 0.65784(4) 0.28604(2) 0.0127(2) Uani 1 1 d . . . . .
Cu2 Cu 1.49286(5) 0.97595(4) 0.37503(2) 0.0328(3) Uani 1 1 d . . . . .
O3 O 1.3333 0.6667 0.28598(8) 0.0103(11) Uani 1 3 d S T P . .
O4 O 1.38625(18) 0.59514(18) 0.26028(5) 0.0199(7) Uani 1 1 d . . . . .
C5 C 1.3243(3) 0.5467(3) 0.25543(8) 0.0180(10) Uani 1 1 d . . . . .
O6 O 1.26789(18) 0.52960(17) 0.26615(5) 0.0195(7) Uani 1 1 d . . . . .
C7 C 1.3165(3) 0.5036(3) 0.23567(8) 0.0270(12) Uani 1 1 d . . . . .
C8 C 1.2524(3) 0.4411(3) 0.23176(8) 0.0266(12) Uani 1 1 d . . . . .
H8 H 1.2142 0.4268 0.2418 0.032 Uiso 1 1 calc R . . . .
N9 N 1.2426(3) 0.4004(3) 0.21413(7) 0.0339(12) Uani 1 1 d . . . . .
C10 C 1.2962(4) 0.4229(4) 0.19985(11) 0.053(2) Uani 1 1 d . . . . .
H10 H 1.2894 0.3948 0.1872 0.064 Uiso 1 1 calc R . . . .
C11 C 1.3608(4) 0.4849(5) 0.20246(13) 0.076(3) Uani 1 1 d . . . . .
H11 H 1.3970 0.4995 0.1917 0.091 Uiso 1 1 calc R . . . .
C12 C 1.3722(4) 0.5257(4) 0.22109(11) 0.056(2) Uani 1 1 d . . . . .
H12 H 1.4169 0.5675 0.2237 0.067 Uiso 1 1 calc R . . . .
O13 O 1.45471(18) 0.71705(18) 0.31233(5) 0.0205(8) Uani 1 1 d . . . . .
C14 C 1.4500(3) 0.7709(3) 0.31781(8) 0.0198(11) Uani 1 1 d . . . . .
O15 O 1.42412(18) 0.80091(17) 0.30651(5) 0.0192(8) Uani 1 1 d . . . . .
C16 C 1.4769(3) 0.8003(3) 0.33999(9) 0.0284(12) Uani 1 1 d . . . . .
C17 C 1.4742(3) 0.8592(3) 0.34735(8) 0.0295(13) Uani 1 1 d . . . . .
H17 H 1.4560 0.8811 0.3379 0.035 Uiso 1 1 calc R . . . .
N18 N 1.4961(3) 0.8868(3) 0.36727(8) 0.0376(13) Uani 1 1 d . . . . .
C19 C 1.5209(5) 0.8545(4) 0.38039(11) 0.060(2) Uani 1 1 d . . . . .
H19 H 1.5356 0.8727 0.3947 0.072 Uiso 1 1 calc R . . . .
C20 C 1.5259(6) 0.7963(5) 0.37407(12) 0.081(3) Uani 1 1 d . . . . .
H20 H 1.5449 0.7757 0.3837 0.097 Uiso 1 1 calc R . . . .
C21 C 1.5030(5) 0.7679(4) 0.35360(11) 0.057(2) Uani 1 1 d . . . . .
H21 H 1.5051 0.7271 0.3490 0.069 Uiso 1 1 calc R . . . .
Cl22 Cl 1.56333(12) 1.03060(10) 0.34515(3) 0.0587(5) Uani 1 1 d . . . . .
Cl23 Cl 1.516(2) 0.9624(10) 0.41184(9) 0.087(8) Uani 0.49(5) 1 d . . . A 1
Cl24 Cl 1.4678(17) 0.9467(5) 0.40992(19) 0.073(5) Uani 0.51(5) 1 d . . . A 2
O25 O 1.3797(10) 0.9282(10) 0.3607(3) 0.055(5) Uani 0.6667 1 d . U . A 1
C26 C 1.3271(6) 0.9200(6) 0.3711(2) 0.055(3) Uani 0.6667 1 d . U . A 1
H26 H 1.3270 0.9134 0.3864 0.066 Uiso 0.6667 1 calc R . . A 1
N27 N 1.2711(6) 0.9196(6) 0.3625(2) 0.077(3) Uani 0.6667 1 d . U . A 1
C28 C 1.2679(8) 0.9289(9) 0.3382(3) 0.093(5) Uani 0.6667 1 d . U . A 1
H28A H 1.2787 0.8957 0.3305 0.140 Uiso 0.6667 1 calc GR . . A 1
H28B H 1.3029 0.9781 0.3341 0.140 Uiso 0.6667 1 calc GR . . A 1
H28C H 1.2199 0.9190 0.3342 0.140 Uiso 0.6667 1 calc GR . . A 1
C29 C 1.2114(9) 0.9140(12) 0.3748(3) 0.108(6) Uani 0.6667 1 d . U . A 1
H29A H 1.2164 0.9045 0.3901 0.163 Uiso 0.6667 1 calc GR . . A 1
H29B H 1.1667 0.8748 0.3690 0.163 Uiso 0.6667 1 calc GR . . A 1
H29C H 1.2107 0.9588 0.3737 0.163 Uiso 0.6667 1 calc GR . . A 1
Cl55 Cl 1.3700(7) 0.9076(8) 0.3668(3) 0.075(5) Uani 0.3333 1 d . U . A 2
O31 O 1.5057(2) 0.6520(2) 0.28666(6) 0.0308(9) Uani 1 1 d D U . . .
C32 C 1.5173(7) 0.6049(7) 0.2870(2) 0.064(3) Uiso 0.625 1 d D U . B 1
H32 H 1.4774 0.5579 0.2861 0.077 Uiso 0.625 1 calc R . . B 1
N33 N 1.5816(6) 0.6112(6) 0.2886(2) 0.062(4) Uiso 0.625 1 d D U . B 1
C34 C 1.5875(13) 0.5483(11) 0.2935(4) 0.146(9) Uiso 0.625 1 d D U . B 1
H34A H 1.6380 0.5618 0.2941 0.219 Uiso 0.625 1 calc R . . B 1
H34B H 1.5652 0.5287 0.3076 0.219 Uiso 0.625 1 calc R . . B 1
H34C H 1.5633 0.5122 0.2822 0.219 Uiso 0.625 1 calc R . . B 1
C35 C 1.6440(9) 0.6781(8) 0.2838(3) 0.098(6) Uiso 0.625 1 d D U . B 1
H35A H 1.6775 0.6698 0.2753 0.147 Uiso 0.625 1 calc GR . . B 1
H35B H 1.6668 0.7023 0.2974 0.147 Uiso 0.625 1 calc GR . . B 1
H35C H 1.6304 0.7081 0.2754 0.147 Uiso 0.625 1 calc GR . . B 1
C36 C 1.5500(12) 0.6489(14) 0.2762(4) 0.048(6) Uiso 0.25 1 d D U . B 2
H36 H 1.5597 0.6729 0.2626 0.057 Uiso 0.25 1 calc R . . B 2
C37 C 1.641(2) 0.621(3) 0.2654(6) 0.13(2) Uiso 0.25 1 d D U . B 2
H37A H 1.6169 0.5966 0.2519 0.201 Uiso 0.25 1 d R . . B 2
H37B H 1.6766 0.6705 0.2623 0.201 Uiso 0.25 1 d R . . B 2
H37C H 1.6640 0.5965 0.2720 0.201 Uiso 0.25 1 d R . . B 2
N37 N 1.5880(10) 0.6181(10) 0.2802(4) 0.038(6) Uiso 0.25 1 d D . . B 2
C38 C 1.577(2) 0.584(2) 0.3021(5) 0.085(12) Uiso 0.25 1 d D U . B 2
H38A H 1.5912 0.6208 0.3134 0.128 Uiso 0.25 1 calc GR . . B 2
H38B H 1.6070 0.5618 0.3033 0.128 Uiso 0.25 1 calc GR . . B 2
H38C H 1.5270 0.5479 0.3039 0.128 Uiso 0.25 1 calc GR . . B 2
C39 C 1.5284(16) 0.6268(18) 0.2999(5) 0.034(10) Uiso 0.125 1 d D U . B 3
H39 H 1.5009 0.6061 0.3127 0.041 Uiso 0.125 1 calc R . . B 3
N40 N 1.5884(15) 0.6261(18) 0.2978(6) 0.030(9) Uiso 0.125 1 d D U . B 3
C41 C 1.613(3) 0.593(4) 0.3136(10) 0.10(3) Uiso 0.125 1 d D U . B 3
H41A H 1.5770 0.5710 0.3252 0.148 Uiso 0.125 1 calc GR . . B 3
H41B H 1.6582 0.6293 0.3199 0.148 Uiso 0.125 1 calc GR . . B 3
H41C H 1.6193 0.5562 0.3064 0.148 Uiso 0.125 1 calc GR . . B 3
C42 C 1.631(4) 0.653(5) 0.2780(10) 0.098(6) Uiso 0.125 1 d D U . B 3
H42A H 1.6021 0.6249 0.2655 0.147 Uiso 0.125 1 d R . . B 3
H42B H 1.6452 0.7033 0.2758 0.147 Uiso 0.125 1 d R . . B 3
H42C H 1.6732 0.6481 0.2793 0.147 Uiso 0.125 1 d R . . B 3
O49 O 1.325(3) 0.6496(15) 0.2167(2) 0.095(8) Uiso 0.3333 1 d D U . C -1
C50 C 1.3088(15) 0.6099(14) 0.2003(4) 0.116(12) Uiso 0.3333 1 d D U . C -1
H50 H 1.2604 0.5730 0.1989 0.139 Uiso 0.3333 1 calc R . . C -1
N51 N 1.3543(11) 0.6153(11) 0.1847(3) 0.073(6) Uiso 0.3333 1 d D U . C -1
C52 C 1.4306(13) 0.6679(16) 0.1853(6) 0.110(12) Uiso 0.3333 1 d D U . C -1
H52A H 1.4404 0.7081 0.1757 0.165 Uiso 0.3333 1 calc GR . . C -1
H52B H 1.4580 0.6457 0.1803 0.165 Uiso 0.3333 1 calc GR . . C -1
H52C H 1.4446 0.6853 0.2002 0.165 Uiso 0.3333 1 calc GR . . C -1
C53 C 1.332(2) 0.5672(18) 0.1658(5) 0.116(13) Uiso 0.3333 1 d D U . C -1
H53A H 1.2801 0.5356 0.1661 0.175 Uiso 0.3333 1 calc GR . . C -1
H53B H 1.3556 0.5385 0.1663 0.175 Uiso 0.3333 1 calc GR . . C -1
H53C H 1.3456 0.5955 0.1524 0.175 Uiso 0.3333 1 calc GR . . C -1
O54 O 1.330(6) 0.667(7) 0.3624(7) 0.175(17) Uiso 0.1667 1 d D U . D -1
C55 C 1.293(4) 0.621(4) 0.3760(10) 0.18(3) Uiso 0.1667 1 d D U . D -1
H55 H 1.2725 0.5723 0.3719 0.221 Uiso 0.1667 1 calc R . . D -1
N56 N 1.281(3) 0.635(3) 0.3958(8) 0.19(3) Uiso 0.1667 1 d D U . D -1
C57 C 1.238(4) 0.579(4) 0.4110(12) 0.13(3) Uiso 0.1667 1 d D U . D -1
H57A H 1.2344 0.5998 0.4248 0.202 Uiso 0.1667 1 calc R . . D -1
H57B H 1.1897 0.5491 0.4050 0.202 Uiso 0.1667 1 calc R . . D -1
H57C H 1.2597 0.5494 0.4135 0.202 Uiso 0.1667 1 calc R . . D -1
C58 C 1.312(4) 0.710(3) 0.4023(10) 0.12(3) Uiso 0.1667 1 d D U . D -1
H58A H 1.2983 0.7120 0.4173 0.183 Uiso 0.1667 1 calc R . . D -1
H58B H 1.3641 0.7330 0.4013 0.183 Uiso 0.1667 1 calc R . . D -1
H58C H 1.2947 0.7338 0.3927 0.183 Uiso 0.1667 1 calc R . . D -1
O43 O 1.4696(11) 0.4811(12) 0.2552(4) 0.105(8) Uiso 0.3333 1 d D . . E -3
C44 C 1.4244(11) 0.4651(12) 0.2687(4) 0.085(9) Uiso 0.3333 1 d D . . E -3
H44 H 1.4362 0.4981 0.2804 0.102 Uiso 0.3333 1 calc R . . E -3
N45 N 1.3621(11) 0.4095(11) 0.2697(3) 0.096(8) Uiso 0.3333 1 d D . . E -3
C46 C 1.3150(17) 0.4023(19) 0.2871(5) 0.110(13) Uiso 0.3333 1 d D . . E -3
H46A H 1.2686 0.3591 0.2849 0.165 Uiso 0.3333 1 calc GR . . E -3
H46B H 1.3086 0.4441 0.2874 0.165 Uiso 0.3333 1 calc GR . . E -3
H46C H 1.3355 0.3987 0.3010 0.165 Uiso 0.3333 1 calc GR . . E -3
C47 C 1.3421(12) 0.3558(11) 0.2530(4) 0.063(7) Uiso 0.3333 1 d D . . E -3
H47A H 1.3466 0.3776 0.2387 0.095 Uiso 0.3333 1 calc GR . . E -3
H47B H 1.2925 0.3180 0.2553 0.095 Uiso 0.3333 1 calc GR . . E -3
H47C H 1.3735 0.3354 0.2537 0.095 Uiso 0.3333 1 calc GR . . E -3
O48 O 1.405(3) 0.405(3) 0.2500 0.19(2) Uiso 0.3333 2 d S T P F 4

loop_
_atom_site_aniso_label
_atom_site_aniso_U_11
_atom_site_aniso_U_22
_atom_site_aniso_U_33
_atom_site_aniso_U_23
_atom_site_aniso_U_13
_atom_site_aniso_U_12
Cr1 0.0132(4) 0.0143(4) 0.0114(4) -0.0008(3) -0.0007(3) 0.0075(3)
Cu2 0.0484(6) 0.0243(5) 0.0203(4) -0.0093(3) -0.0020(4) 0.0141(4)
O3 0.0094(16) 0.0094(16) 0.012(3) 0.000 0.000 0.0047(8)
O4 0.0215(19) 0.0197(18) 0.0190(16) -0.0039(14) -0.0011(14) 0.0106(16)
C5 0.020(3) 0.015(3) 0.017(2) 0.0025(19) -0.001(2) 0.007(2)
O6 0.0208(19) 0.0146(17) 0.0206(17) -0.0056(14) -0.0018(14) 0.0070(15)
C7 0.030(3) 0.031(3) 0.021(3) -0.008(2) 0.000(2) 0.016(3)
C8 0.033(3) 0.024(3) 0.021(3) -0.005(2) -0.003(2) 0.013(3)
N9 0.043(3) 0.035(3) 0.024(2) -0.013(2) -0.006(2) 0.019(2)
C10 0.048(4) 0.055(5) 0.035(3) -0.030(3) 0.005(3) 0.009(4)
C11 0.044(4) 0.082(6) 0.059(5) -0.047(4) 0.022(4) -0.001(4)
C12 0.038(4) 0.052(4) 0.045(4) -0.028(3) 0.012(3) -0.002(3)
O13 0.0231(19) 0.0201(19) 0.0202(17) -0.0059(14) -0.0052(14) 0.0122(16)
C14 0.018(3) 0.024(3) 0.014(2) -0.004(2) 0.000(2) 0.008(2)
O15 0.0217(18) 0.0155(18) 0.0175(16) -0.0042(14) -0.0043(14) 0.0070(15)
C16 0.035(3) 0.029(3) 0.021(3) -0.008(2) -0.011(2) 0.017(3)
C17 0.038(3) 0.026(3) 0.020(3) -0.006(2) -0.004(2) 0.012(3)
N18 0.054(3) 0.035(3) 0.023(2) -0.013(2) -0.011(2) 0.022(3)
C19 0.095(6) 0.062(5) 0.034(4) -0.024(3) -0.039(4) 0.048(5)
C20 0.152(9) 0.092(7) 0.047(4) -0.040(4) -0.063(5) 0.097(7)
C21 0.097(6) 0.070(5) 0.035(4) -0.023(3) -0.035(4) 0.066(5)
Cl22 0.0851(14) 0.0502(10) 0.0449(9) 0.0168(8) 0.0271(9) 0.0368(10)
Cl23 0.21(2) 0.055(5) 0.0179(19) 0.000(2) -0.003(4) 0.086(10)
Cl24 0.162(14) 0.042(3) 0.024(2) 0.0062(19) 0.018(4) 0.058(5)
O25 0.043(7) 0.048(12) 0.066(7) -0.024(7) 0.002(4) 0.017(7)
C26 0.049(5) 0.038(6) 0.076(6) 0.000(5) 0.010(4) 0.021(5)
N27 0.053(5) 0.087(8) 0.094(6) 0.036(6) 0.025(4) 0.037(5)
C28 0.069(9) 0.111(12) 0.094(6) 0.038(7) 0.013(6) 0.041(9)
C29 0.090(9) 0.169(18) 0.110(9) 0.061(11) 0.040(8) 0.098(12)
Cl55 0.029(4) 0.044(7) 0.145(15) -0.038(7) -0.003(6) 0.013(5)
O31 0.026(2) 0.040(2) 0.036(2) -0.0085(18) -0.0037(17) 0.0243(19)

loop_
_atom_type_symbol
_atom_type_description
_atom_type_scat_dispersion_real
_atom_type_scat_dispersion_imag
_atom_type_scat_source
C C 0.0181 0.0091 'International Tables Vol C Tables 4.2.6.8 and 6.1.1.4'
H H 0.0000 0.0000 'International Tables Vol C Tables 4.2.6.8 and 6.1.1.4'
Cl Cl 0.3639 0.7018 'International Tables Vol C Tables 4.2.6.8 and 6.1.1.4'
Cr Cr -0.1635 2.4439 'International Tables Vol C Tables 4.2.6.8 and 6.1.1.4'
Cu Cu -1.9646 0.5888 'International Tables Vol C Tables 4.2.6.8 and 6.1.1.4'
N N 0.0311 0.0180 'International Tables Vol C Tables 4.2.6.8 and 6.1.1.4'
O O 0.0492 0.0322 'International Tables Vol C Tables 4.2.6.8 and 6.1.1.4'

loop_
_geom_angle_atom_site_label_1
_geom_angle_atom_site_label_2
_geom_angle_atom_site_label_3
_geom_angle
_geom_angle_site_symmetry_1
_geom_angle_site_symmetry_3
O3 Cr1 O4 93.55(16) . .
O3 Cr1 O6 94.70(14) . 2_755
O3 Cr1 O13 92.69(16) . .
O3 Cr1 O15 94.72(14) . 3_775
O3 Cr1 O31 177.94(15) . .
O4 Cr1 O15 92.78(14) . 3_775
O4 Cr1 O31 88.30(15) . .
O6 Cr1 O4 87.39(14) 2_755 .
O6 Cr1 O13 93.73(14) 2_755 .
O6 Cr1 O15 170.55(14) 2_755 3_775
O6 Cr1 O31 84.47(16) 2_755 .
O13 Cr1 O4 173.55(15) . .
O13 Cr1 O15 85.06(14) . 3_775
O13 Cr1 O31 85.48(15) . .
O15 Cr1 O31 86.09(15) 3_775 .
N9 Cu2 N18 176.4(2) 35_755 .
N9 Cu2 Cl22 88.27(15) 35_755 .
N9 Cu2 Cl23 93.5(3) 35_755 .
N9 Cu2 Cl24 89.3(3) 35_755 .
N9 Cu2 O25 88.3(5) 35_755 .
N9 Cu2 Cl55 94.8(4) 35_755 .
N18 Cu2 Cl22 88.37(16) . .
N18 Cu2 Cl23 89.8(3) . .
N18 Cu2 Cl24 94.4(3) . .
N18 Cu2 O25 91.0(5) . .
N18 Cu2 Cl55 85.3(4) . .
Cl22 Cu2 Cl23 134.4(11) . .
Cl22 Cu2 O25 102.0(4) . .
Cl22 Cu2 Cl55 113.6(4) . .
Cl24 Cu2 Cl22 157.0(9) . .
Cl24 Cu2 Cl55 89.4(10) . .
O25 Cu2 Cl23 123.6(12) . .
Cr1 O3 Cr1 120.001(3) 2_755 .
Cr1 O3 Cr1 119.998(3) 3_775 .
Cr1 O3 Cr1 120.000(3) 2_755 3_775
C5 O4 Cr1 127.8(3) . .
O4 C5 O6 126.1(4) . .
O4 C5 C7 117.1(4) . .
O6 C5 C7 116.8(4) . .
C5 O6 Cr1 132.5(3) . 3_775
C8 C7 C5 119.7(5) . .
C12 C7 C5 120.4(5) . .
C12 C7 C8 119.9(5) . .
C7 C8 H8 119.0 . .
N9 C8 C7 121.9(5) . .
N9 C8 H8 119.0 . .
C8 N9 Cu2 122.2(4) . 29_645
C10 N9 Cu2 119.9(4) . 29_645
C10 N9 C8 117.8(5) . .
N9 C10 H10 118.3 . .
N9 C10 C11 123.4(6) . .
C11 C10 H10 118.3 . .
C10 C11 H11 120.5 . .
C10 C11 C12 119.0(6) . .
C12 C11 H11 120.5 . .
C7 C12 C11 117.9(6) . .
C7 C12 H12 121.1 . .
C11 C12 H12 121.1 . .
C14 O13 Cr1 128.1(3) . .
O13 C14 C16 116.2(4) . .
O15 C14 O13 126.1(4) . .
O15 C14 C16 117.7(5) . .
C14 O15 Cr1 129.7(3) . 2_755
C17 C16 C14 120.3(5) . .
C21 C16 C14 120.6(5) . .
C21 C16 C17 119.1(5) . .
C16 C17 H17 118.6 . .
N18 C17 C16 122.7(5) . .
N18 C17 H17 118.6 . .
C17 N18 Cu2 117.8(4) . .
C19 N18 Cu2 124.6(4) . .
C19 N18 C17 117.6(5) . .
N18 C19 H19 118.6 . .
N18 C19 C20 122.8(6) . .
C20 C19 H19 118.6 . .
C19 C20 H20 120.3 . .
C19 C20 C21 119.4(7) . .
C21 C20 H20 120.3 . .
C16 C21 H21 120.8 . .
C20 C21 C16 118.3(6) . .
C20 C21 H21 120.8 . .
C26 O25 Cu2 124.2(16) . .
O25 C26 H26 117.6 . .
O25 C26 N27 124.7(16) . .
N27 C26 H26 117.6 . .
C26 N27 C28 120.0(11) . .
C26 N27 C29 124.5(13) . .
C29 N27 C28 115.5(12) . .
N27 C28 H28A 109.5 . .
N27 C28 H28B 109.5 . .
N27 C28 H28C 109.5 . .
H28A C28 H28B 109.5 . .
H28A C28 H28C 109.5 . .
H28B C28 H28C 109.5 . .
N27 C29 H29A 109.5 . .
N27 C29 H29B 109.5 . .
N27 C29 H29C 109.5 . .
H29A C29 H29B 109.5 . .
H29A C29 H29C 109.5 . .
H29B C29 H29C 109.5 . .
C32 O31 Cr1 133.9(7) . .
C36 O31 Cr1 146.0(12) . .
C39 O31 Cr1 131.5(16) . .
O31 C32 H32 117.2 . .
O31 C32 N33 125.6(12) . .
N33 C32 H32 117.2 . .
C32 N33 C34 119.6(14) . .
C32 N33 C35 119.8(12) . .
C35 N33 C34 120.4(14) . .
N33 C34 H34A 109.5 . .
N33 C34 H34B 109.5 . .
N33 C34 H34C 109.5 . .
H34A C34 H34B 109.5 . .
H34A C34 H34C 109.5 . .
H34B C34 H34C 109.5 . .
N33 C35 H35A 109.5 . .
N33 C35 H35B 109.5 . .
N33 C35 H35C 109.5 . .
H35A C35 H35B 109.5 . .
H35A C35 H35C 109.5 . .
H35B C35 H35C 109.5 . .
O31 C36 H36 114.4 . .
O31 C36 N37 131(2) . .
N37 C36 H36 114.4 . .
C37 C37 H37A 38.2 4_645 .
C37 C37 H37B 73.7 4_645 .
C37 C37 H37C 135.6 4_645 .
H37A C37 H37B 109.5 . .
H37A C37 H37C 109.5 . .
H37B C37 H37C 109.4 . .
N37 C37 C37 111(3) . 4_645
N37 C37 H37A 108.7 . .
N37 C37 H37B 110.4 . .
N37 C37 H37C 109.3 . .
C36 N37 C37 123(2) . .
C36 N37 C38 116(2) . .
C37 N37 C38 121(2) . .
N37 C38 H38A 109.5 . .
N37 C38 H38B 109.5 . .
N37 C38 H38C 109.5 . .
H38A C38 H38B 109.5 . .
H38A C38 H38C 109.5 . .
H38B C38 H38C 109.5 . .
O31 C39 H39 117.8 . .
O31 C39 N40 124(3) . .
N40 C39 H39 117.8 . .
C39 N40 C41 123(3) . .
C39 N40 C42 120(3) . .
C41 N40 C42 116(3) . .
N40 C41 H41A 109.5 . .
N40 C41 H41B 109.5 . .
N40 C41 H41C 109.5 . .
H41A C41 H41B 109.5 . .
H41A C41 H41C 109.5 . .
H41B C41 H41C 109.5 . .
N40 C42 H42A 109.4 . .
N40 C42 H42B 110.2 . .
N40 C42 H42C 108.8 . .
H42A C42 H42B 109.5 . .
H42A C42 H42C 109.5 . .
H42B C42 H42C 109.5 . .
O49 C50 H50 117.5 . .
O49 C50 N51 125(3) . .
N51 C50 H50 117.5 . .
C50 N51 C52 123(2) . .
C50 N51 C53 123(2) . .
C52 N51 C53 114(2) . .
N51 C52 H52A 109.5 . .
N51 C52 H52B 109.5 . .
N51 C52 H52C 109.5 . .
H52A C52 H52B 109.5 . .
H52A C52 H52C 109.5 . .
H52B C52 H52C 109.5 . .
N51 C53 H53A 109.5 . .
N51 C53 H53B 109.5 . .
N51 C53 H53C 109.5 . .
H53A C53 H53B 109.5 . .
H53A C53 H53C 109.5 . .
H53B C53 H53C 109.5 . .
O54 C55 H55 117.8 . .
O54 C55 N56 124(4) . .
N56 C55 H55 117.8 . .
C55 N56 C57 121(3) . .
C55 N56 C58 119(3) . .
C57 N56 C58 120(3) . .
N56 C57 H57A 109.5 . .
N56 C57 H57B 109.5 . .
N56 C57 H57C 109.5 . .
H57A C57 H57B 109.5 . .
H57A C57 H57C 109.5 . .
H57B C57 H57C 109.5 . .
N56 C58 H58A 109.5 . .
N56 C58 H58B 109.5 . .
N56 C58 H58C 109.5 . .
H58A C58 H58B 109.5 . .
H58A C58 H58C 109.5 . .
H58B C58 H58C 109.5 . .
O43 C44 H44 115.7 . .
O43 C44 N45 129(2) . .
N45 C44 H44 115.7 . .
C44 N45 C46 119(2) . .
C44 N45 C47 118.4(18) . .
C46 N45 C47 122(2) . .
N45 C46 H46A 109.5 . .
N45 C46 H46B 109.5 . .
N45 C46 H46C 109.5 . .
H46A C46 H46B 109.5 . .
H46A C46 H46C 109.5 . .
H46B C46 H46C 109.5 . .
N45 C47 H47A 109.5 . .
N45 C47 H47B 109.5 . .
N45 C47 H47C 109.5 . .
H47A C47 H47B 109.5 . .
H47A C47 H47C 109.5 . .
H47B C47 H47C 109.5 . .

loop_
_geom_bond_atom_site_label_1
_geom_bond_atom_site_label_2
_geom_bond_distance
_geom_bond_site_symmetry_2
Cr1 O3 1.9007(8) .
Cr1 O4 1.972(3) .
Cr1 O6 1.962(3) 2_755
Cr1 O13 1.968(3) .
Cr1 O15 1.984(3) 3_775
Cr1 O31 1.995(4) .
Cu2 N9 2.020(5) 35_755
Cu2 N18 2.021(5) .
Cu2 Cl22 2.2996(18) .
Cu2 Cl23 2.367(11) .
Cu2 Cl24 2.225(7) .
Cu2 O25 2.30(2) .
Cu2 Cl55 2.359(16) .
O3 Cr1 1.9007(8) 2_755
O3 Cr1 1.9007(8) 3_775
O4 C5 1.255(6) .
C5 O6 1.268(6) .
C5 C7 1.488(7) .
O6 Cr1 1.962(3) 3_775
C7 C8 1.390(8) .
C7 C12 1.380(8) .
C8 H8 0.9500 .
C8 N9 1.345(7) .
N9 Cu2 2.020(5) 29_645
N9 C10 1.335(8) .
C10 H10 0.9500 .
C10 C11 1.379(10) .
C11 H11 0.9500 .
C11 C12 1.391(9) .
C12 H12 0.9500 .
O13 C14 1.264(6) .
C14 O15 1.257(6) .
C14 C16 1.494(7) .
O15 Cr1 1.984(3) 2_755
C16 C17 1.380(8) .
C16 C21 1.379(9) .
C17 H17 0.9500 .
C17 N18 1.341(7) .
N18 C19 1.340(9) .
C19 H19 0.9500 .
C19 C20 1.372(10) .
C20 H20 0.9500 .
C20 C21 1.379(9) .
C21 H21 0.9500 .
O25 C26 1.24(2) .
C26 H26 0.9500 .
C26 N27 1.318(16) .
N27 C28 1.513(18) .
N27 C29 1.450(17) .
C28 H28A 0.9800 .
C28 H28B 0.9800 .
C28 H28C 0.9800 .
C29 H29A 0.9800 .
C29 H29B 0.9800 .
C29 H29C 0.9800 .
O31 C32 1.163(12) .
O31 C36 1.181(16) .
O31 C39 1.213(19) .
C32 H32 0.9500 .
C32 N33 1.331(13) .
N33 C34 1.460(15) .
N33 C35 1.431(14) .
C34 H34A 0.9800 .
C34 H34B 0.9800 .
C34 H34C 0.9800 .
C35 H35A 0.9800 .
C35 H35B 0.9800 .
C35 H35C 0.9800 .
C36 H36 0.9500 .
C36 N37 1.314(17) .
C37 C37 2.04(9) 4_645
C37 H37A 0.9794 .
C37 H37B 0.9797 .
C37 H37C 0.9803 .
C37 N37 1.433(18) .
N37 C38 1.494(18) .
C38 H38A 0.9800 .
C38 H38B 0.9800 .
C38 H38C 0.9800 .
C39 H39 0.9500 .
C39 N40 1.311(18) .
N40 C41 1.450(19) .
N40 C42 1.460(19) .
C41 H41A 0.9800 .
C41 H41B 0.9800 .
C41 H41C 0.9800 .
C42 H42A 0.9794 .
C42 H42B 0.9800 .
C42 H42C 0.9799 .
O49 C50 1.256(18) .
C50 H50 0.9500 .
C50 N51 1.337(17) .
N51 C52 1.463(18) .
N51 C53 1.469(17) .
C52 H52A 0.9800 .
C52 H52B 0.9800 .
C52 H52C 0.9800 .
C53 H53A 0.9800 .
C53 H53B 0.9800 .
C53 H53C 0.9800 .
O54 C55 1.23(2) .
C55 H55 0.9500 .
C55 N56 1.316(19) .
N56 C57 1.447(19) .
N56 C58 1.451(19) .
C57 H57A 0.9800 .
C57 H57B 0.9800 .
C57 H57C 0.9800 .
C58 H58A 0.9800 .
C58 H58B 0.9800 .
C58 H58C 0.9800 .
O43 C44 1.198(17) .
C44 H44 0.9500 .
C44 N45 1.281(17) .
N45 C46 1.433(17) .
N45 C47 1.443(17) .
C46 H46A 0.9800 .
C46 H46B 0.9800 .
C46 H46C 0.9800 .
C47 H47A 0.9800 .
C47 H47B 0.9800 .
C47 H47C 0.9800 .
